data_7026158
loop_
_publ_author_name
'Natali, Manuel'
'Aaker\"oy, Christer'
'Desper, John'
'Giordani, Silvia'

_publ_section_title
;
 The role of metal ions and counterions in the switching behavior of a
 carboxylic acid functionalized spiropyran.
;
_journal_issue 35
_journal_name_full 'Dalton transactions (Cambridge, England : 2003)'
_journal_page_first 8269
_journal_page_last 8277
_journal_paper_doi 10.1039/c0dt00242a
_journal_volume 39
_journal_year 2010
_chemical_formula_moiety
;
(C23 H23 N2 O6) Zn Cl
;
_chemical_formula_sum 'C23 H23 Cl N2 O6 Zn'
_chemical_formula_weight 524.25
_chemical_name_common 'EH-02-77-01 methoxy nitro propiony spiropyran Zn(ClO4)2'
_chemical_name_systematic
;
EH-02-77-01 methoxy nitro propiony spiropyran Zn(ClO4)2
;
_space_group_IT_number 14
_symmetry_cell_setting monoclinic
_symmetry_space_group_name_Hall '-P 2ybc'
_symmetry_space_group_name_H-M 'P 1 21/c 1'
_atom_sites_solution_hydrogens geom
_atom_sites_solution_primary direct
_atom_sites_solution_secondary difmap
_audit_creation_method SHELXL-97
_cell_angle_alpha 90.00
_cell_angle_beta 94.774(8)
_cell_angle_gamma 90.00
_cell_formula_units_Z 4
_cell_length_a 9.000(10)
_cell_length_b 7.729(9)
_cell_length_c 37.55(4)
_cell_measurement_reflns_used 4330
_cell_measurement_temperature 120(2)
_cell_measurement_theta_max 24.34
_cell_measurement_theta_min 8.01
_cell_volume 2603(5)
_computing_cell_refinement 'Bruker SAINT'
_computing_data_collection 'Bruker APEX2'
_computing_data_reduction 'Bruker SAINT'
_computing_molecular_graphics 'Bruker SHELXTL'
_computing_publication_material 'Bruker SHELXTL'
_computing_structure_refinement 'SHELXL-97 (Sheldrick, 2008)'
_computing_structure_solution 'SHELXS-97 (Sheldrick, 2008)'
_diffrn_ambient_temperature 120(2)
_diffrn_measured_fraction_theta_full 0.946
_diffrn_measured_fraction_theta_max 0.946
_diffrn_measurement_device_type 'Bruker APEX-II CCD'
_diffrn_measurement_method '\f and \w scans'
_diffrn_radiation_monochromator graphite
_diffrn_radiation_source 'fine-focus sealed tube'
_diffrn_radiation_type MoK\a
_diffrn_radiation_wavelength 0.71073
_diffrn_reflns_av_R_equivalents 0.3846
_diffrn_reflns_av_sigmaI/netI 0.2150
_diffrn_reflns_limit_h_max 12
_diffrn_reflns_limit_h_min -8
_diffrn_reflns_limit_k_max 10
_diffrn_reflns_limit_k_min -10
_diffrn_reflns_limit_l_max 50
_diffrn_reflns_limit_l_min -50
_diffrn_reflns_number 61286
_diffrn_reflns_theta_full 28.92
_diffrn_reflns_theta_max 28.92
_diffrn_reflns_theta_min 7.77
_exptl_absorpt_coefficient_mu 1.084
_exptl_absorpt_correction_T_max 0.9378
_exptl_absorpt_correction_T_min 0.8457
_exptl_absorpt_correction_type multi-scan
_exptl_absorpt_process_details SADABS
_exptl_crystal_colour colourless
_exptl_crystal_density_diffrn 1.338
_exptl_crystal_density_method 'not measured'
_exptl_crystal_description plate
_exptl_crystal_F_000 1080
_exptl_crystal_size_max 0.16
_exptl_crystal_size_mid 0.10
_exptl_crystal_size_min 0.06
_refine_diff_density_max 2.306
_refine_diff_density_min -1.021
_refine_diff_density_rms 0.174
_refine_ls_extinction_method none
_refine_ls_goodness_of_fit_ref 1.972
_refine_ls_hydrogen_treatment constr
_refine_ls_matrix_type full
_refine_ls_number_parameters 281
_refine_ls_number_reflns 6509
_refine_ls_number_restraints 54
_refine_ls_restrained_S_all 1.971
_refine_ls_R_factor_all 0.3601
_refine_ls_R_factor_gt 0.2237
_refine_ls_shift/su_max 0.000
_refine_ls_shift/su_mean 0.000
_refine_ls_structure_factor_coef Fsqd
_refine_ls_weighting_details 'calc w=1/[\s^2^(Fo^2^)+(0.1000P)^2^+0.0000P] where P=(Fo^2^+2Fc^2^)/3'
_refine_ls_weighting_scheme calc
_refine_ls_wR_factor_gt 0.4372
_refine_ls_wR_factor_ref 0.4679
_reflns_number_gt 2734
_reflns_number_total 6509
_reflns_threshold_expression >2sigma(I)
_cod_data_source_file c0dt00242a.txt
_cod_data_source_block eh0902m
_cod_depositor_comments
;
The following automatic conversions were performed:

'_symmetry_cell_setting' value 'Monoclinic' changed to 'monoclinic'
according to /home/saulius/struct/CIF-dictionaries/cif_core.dic
dictionary named 'cif_core.dic' version 2.4.2 from 2011-04-26.

Automatic conversion script
Id: cif_fix_values 1891 2012-01-12 08:04:46Z andrius 
;
_cod_original_sg_symbol_H-M P2(1)/c
_cod_database_code 7026158

loop_
_symmetry_equiv_pos_as_xyz
'x, y, z'
'-x, y+1/2, -z+1/2'
'-x, -y, -z'
'x, -y-1/2, z-1/2'

loop_
_atom_site_label
_atom_site_type_symbol
_atom_site_fract_x
_atom_site_fract_y
_atom_site_fract_z
_atom_site_U_iso_or_equiv
_atom_site_adp_type
_atom_site_occupancy
_atom_site_symmetry_multiplicity
_atom_site_calc_flag
_atom_site_refinement_flags
Zn1 Zn 0.5885(3) 0.2584(2) 0.30101(3) 0.0664(8) Uani 1 1 d .
Cl1 Cl 0.8329(6) 0.3397(5) 0.31313(10) 0.0863(17) Uani 1 1 d .
N11 N 0.2559(17) 0.7408(19) 0.3813(3) 0.078(4) Uani 1 1 d .
C12 C 0.287(3) 0.605(2) 0.4066(4) 0.100(8) Uani 1 1 d D
C13 C 0.2044(15) 0.6514(14) 0.4403(3) 0.075(5) Uani 1 1 d D
C14 C 0.1211(14) 0.8153(13) 0.4301(2) 0.065(5) Uani 1 1 d GD
C15 C 0.0267(13) 0.9184(14) 0.4485(2) 0.086(6) Uani 1 1 d G
H15 H 0.0041 0.8869 0.4719 0.103 Uiso 1 1 calc R
C16 C -0.0347(12) 1.0674(13) 0.4326(3) 0.104(8) Uani 1 1 d G
H16 H -0.0993 1.1378 0.4452 0.124 Uiso 1 1 calc R
C17 C -0.0017(15) 1.1133(13) 0.3984(3) 0.091(7) Uani 1 1 d G
H17 H -0.0437 1.2152 0.3876 0.109 Uiso 1 1 calc R
C18 C 0.0927(17) 1.0103(16) 0.3800(2) 0.103(8) Uani 1 1 d G
H18 H 0.1153 1.0417 0.3566 0.124 Uiso 1 1 calc R
C19 C 0.1542(15) 0.8612(15) 0.3959(2) 0.089(7) Uani 1 1 d G
C20 C 0.3164(19) 0.668(3) 0.4736(3) 0.102(7) Uani 1 1 d D
H20A H 0.3696 0.5587 0.4778 0.152 Uiso 1 1 calc R
H20B H 0.2627 0.6970 0.4945 0.152 Uiso 1 1 calc R
H20C H 0.3881 0.7604 0.4696 0.152 Uiso 1 1 calc R
C21 C 0.0994(16) 0.502(2) 0.4487(5) 0.084(6) Uani 1 1 d D
H21A H 0.0266 0.4829 0.4282 0.127 Uiso 1 1 calc R
H21B H 0.0470 0.5317 0.4698 0.127 Uiso 1 1 calc R
H21C H 0.1578 0.3963 0.4536 0.127 Uiso 1 1 calc R
C22 C 0.299(2) 0.765(2) 0.3439(3) 0.101(7) Uani 1 1 d DU
H22A H 0.4021 0.7207 0.3427 0.121 Uiso 1 1 calc R
H22B H 0.3005 0.8900 0.3386 0.121 Uiso 1 1 calc R
C23 C 0.1979(18) 0.675(3) 0.3145(3) 0.082(5) Uani 1 1 d DU
H23A H 0.0976 0.7279 0.3127 0.098 Uiso 1 1 calc R
H23B H 0.1874 0.5503 0.3202 0.098 Uiso 1 1 calc R
C24 C 0.270(2) 0.695(3) 0.2787(4) 0.103(6) Uani 1 1 d DU
H24A H 0.1910 0.6752 0.2593 0.124 Uiso 1 1 calc R
H24B H 0.3009 0.8178 0.2770 0.124 Uiso 1 1 calc R
C25 C 0.4051(16) 0.5832(18) 0.2706(3) 0.057(4) Uani 1 1 d DU
O25 O 0.4503(15) 0.4637(13) 0.2945(2) 0.080(4) Uani 1 1 d .
O26 O 0.4630(14) 0.5966(12) 0.2401(2) 0.070(3) Uani 1 1 d .
C27 C 0.377(2) 0.4514(17) 0.3963(3) 0.085(6) Uani 1 1 d D
H27 H 0.4169 0.4480 0.3737 0.103 Uiso 1 1 calc R
C28 C 0.4047(13) 0.2994(12) 0.4227(3) 0.039(3) Uiso 1 1 d D
H28 H 0.3633 0.2959 0.4451 0.047 Uiso 1 1 calc R
C31 C 0.5456(17) 0.1210(15) 0.3753(3) 0.044(3) Uani 1 1 d .
C32 C 0.6294(17) -0.0397(18) 0.3686(3) 0.051(4) Uani 1 1 d .
C33 C 0.6748(17) -0.1497(19) 0.3983(3) 0.064(4) Uani 1 1 d .
H33 H 0.7318 -0.2509 0.3949 0.076 Uiso 1 1 calc R
C34 C 0.6331(16) -0.105(2) 0.4337(4) 0.070(5) Uani 1 1 d .
C35 C 0.5494(19) 0.041(2) 0.4393(4) 0.066(5) Uani 1 1 d .
H35 H 0.5227 0.0659 0.4627 0.080 Uiso 1 1 calc R
C36 C 0.5015(17) 0.1578(16) 0.4103(3) 0.058(4) Uani 1 1 d D
O31 O 0.4925(13) 0.2135(11) 0.3474(2) 0.063(3) Uani 1 1 d .
O32 O 0.6584(12) -0.0652(11) 0.3336(2) 0.056(3) Uani 1 1 d .
N34 N 0.685(2) -0.221(2) 0.4634(4) 0.097(6) Uani 1 1 d .
O34 O 0.7389(17) -0.375(2) 0.4553(3) 0.109(5) Uani 1 1 d .
O35 O 0.6725(19) -0.178(2) 0.4943(3) 0.127(7) Uani 1 1 d .
C37 C 0.749(2) -0.2132(17) 0.3242(4) 0.067(5) Uani 1 1 d .
H37A H 0.7543 -0.2162 0.2983 0.101 Uiso 1 1 calc R
H37B H 0.7026 -0.3203 0.3320 0.101 Uiso 1 1 calc R
H37C H 0.8491 -0.2024 0.3362 0.101 Uiso 1 1 calc R

loop_
_atom_site_aniso_label
_atom_site_aniso_U_11
_atom_site_aniso_U_22
_atom_site_aniso_U_33
_atom_site_aniso_U_23
_atom_site_aniso_U_13
_atom_site_aniso_U_12
Zn1 0.143(2) 0.0349(8) 0.0239(7) -0.0024(6) 0.0202(8) -0.0001(11)
Cl1 0.156(5) 0.048(2) 0.056(2) -0.0045(17) 0.014(3) 0.003(3)
N11 0.105(11) 0.088(10) 0.043(6) 0.020(7) 0.019(7) 0.046(9)
C12 0.18(2) 0.089(13) 0.034(7) 0.021(8) 0.015(10) 0.091(14)
C13 0.086(14) 0.107(14) 0.034(7) -0.008(8) 0.006(8) 0.026(12)
C14 0.069(11) 0.100(12) 0.028(6) 0.002(7) 0.012(7) 0.059(10)
C15 0.087(15) 0.125(16) 0.051(8) 0.011(10) 0.031(9) 0.008(12)
C16 0.15(2) 0.107(15) 0.051(9) 0.010(9) 0.014(11) 0.097(15)
C17 0.111(16) 0.121(16) 0.040(8) 0.014(9) 0.002(9) 0.059(13)
C18 0.17(2) 0.103(15) 0.038(8) 0.009(9) 0.001(11) 0.054(15)
C19 0.135(17) 0.108(14) 0.025(6) -0.003(7) 0.008(8) 0.093(13)
C20 0.18(2) 0.101(14) 0.026(7) 0.005(8) 0.035(10) 0.042(14)
C21 0.084(14) 0.112(15) 0.058(9) 0.035(9) 0.011(9) 0.041(13)
C22 0.199(19) 0.052(9) 0.066(9) 0.012(8) 0.094(12) 0.010(12)
C23 0.078(12) 0.116(13) 0.052(8) 0.029(9) 0.010(9) 0.016(10)
C24 0.153(17) 0.093(13) 0.072(10) 0.020(9) 0.060(11) 0.001(12)
C25 0.086(12) 0.058(9) 0.026(6) -0.012(6) 0.007(7) -0.031(8)
O25 0.164(12) 0.052(6) 0.027(4) 0.022(4) 0.018(6) 0.015(7)
O26 0.131(10) 0.044(6) 0.036(5) 0.001(4) 0.006(6) 0.005(6)
C27 0.122(16) 0.098(13) 0.041(7) 0.017(8) 0.033(9) 0.033(12)
C31 0.075(10) 0.032(6) 0.025(5) 0.008(5) 0.009(6) 0.024(7)
C32 0.065(10) 0.054(8) 0.035(6) 0.013(6) 0.020(7) 0.010(7)
C33 0.095(13) 0.055(9) 0.045(7) 0.018(7) 0.028(8) 0.021(9)
C34 0.067(12) 0.095(12) 0.051(8) 0.037(8) 0.033(8) 0.041(10)
C35 0.081(12) 0.072(10) 0.050(8) 0.035(7) 0.027(8) 0.028(9)
C36 0.087(12) 0.049(8) 0.043(7) 0.023(6) 0.027(8) 0.029(8)
O31 0.118(9) 0.044(6) 0.030(4) 0.004(4) 0.027(5) 0.006(5)
O32 0.101(8) 0.038(5) 0.029(4) 0.002(4) 0.013(5) 0.009(5)
N34 0.140(14) 0.082(11) 0.076(9) 0.050(8) 0.062(9) 0.070(10)
O34 0.141(12) 0.119(12) 0.073(7) 0.035(7) 0.048(8) 0.074(10)
O35 0.182(14) 0.163(13) 0.047(6) 0.043(7) 0.062(8) 0.112(12)
C37 0.118(14) 0.041(8) 0.045(7) -0.012(6) 0.021(8) 0.006(8)

loop_
_atom_type_symbol
_atom_type_description
_atom_type_scat_dispersion_real
_atom_type_scat_dispersion_imag
_atom_type_scat_source
C C 0.0033 0.0016 'International Tables Vol C Tables 4.2.6.8 and 6.1.1.4'
H H 0.0000 0.0000 'International Tables Vol C Tables 4.2.6.8 and 6.1.1.4'
N N 0.0061 0.0033 'International Tables Vol C Tables 4.2.6.8 and 6.1.1.4'
O O 0.0106 0.0060 'International Tables Vol C Tables 4.2.6.8 and 6.1.1.4'
Cl Cl 0.1484 0.1585 'International Tables Vol C Tables 4.2.6.8 and 6.1.1.4'
Zn Zn 0.2839 1.4301 'International Tables Vol C Tables 4.2.6.8 and 6.1.1.4'

loop_
_geom_angle_atom_site_label_1
_geom_angle_atom_site_label_2
_geom_angle_atom_site_label_3
_geom_angle
_geom_angle_site_symmetry_1
_geom_angle_site_symmetry_3
O26 Zn1 O25 107.2(4) 2_645 .
O26 Zn1 O31 117.6(4) 2_645 .
O25 Zn1 O31 86.4(4) . .
O26 Zn1 Cl1 118.6(4) 2_645 .
O25 Zn1 Cl1 112.3(4) . .
O31 Zn1 Cl1 110.2(3) . .
C12 N11 C19 108.6(10) . .
C12 N11 C22 131.3(12) . .
C19 N11 C22 119.9(11) . .
N11 C12 C27 119.4(11) . .
N11 C12 C13 106.7(9) . .
C27 C12 C13 133.8(11) . .
C14 C13 C21 112.4(12) . .
C14 C13 C20 114.4(11) . .
C21 C13 C20 105.6(13) . .
C14 C13 C12 104.3(9) . .
C21 C13 C12 109.5(13) . .
C20 C13 C12 110.6(12) . .
C15 C14 C19 120.0 . .
C15 C14 C13 131.9(8) . .
C19 C14 C13 108.1(8) . .
C16 C15 C14 120.0 . .
C16 C15 H15 120.0 . .
C14 C15 H15 120.0 . .
C15 C16 C17 120.0 . .
C15 C16 H16 120.0 . .
C17 C16 H16 120.0 . .
C18 C17 C16 120.0 . .
C18 C17 H17 120.0 . .
C16 C17 H17 120.0 . .
C17 C18 C19 120.0 . .
C17 C18 H18 120.0 . .
C19 C18 H18 120.0 . .
C18 C19 C14 120.0 . .
C18 C19 N11 127.8(8) . .
C14 C19 N11 112.2(7) . .
C13 C20 H20A 109.5 . .
C13 C20 H20B 109.5 . .
H20A C20 H20B 109.5 . .
C13 C20 H20C 109.5 . .
H20A C20 H20C 109.5 . .
H20B C20 H20C 109.5 . .
C13 C21 H21A 109.5 . .
C13 C21 H21B 109.5 . .
H21A C21 H21B 109.5 . .
C13 C21 H21C 109.5 . .
H21A C21 H21C 109.5 . .
H21B C21 H21C 109.5 . .
N11 C22 C23 115.6(12) . .
N11 C22 H22A 108.4 . .
C23 C22 H22A 108.4 . .
N11 C22 H22B 108.4 . .
C23 C22 H22B 108.4 . .
H22A C22 H22B 107.4 . .
C22 C23 C24 108.0(14) . .
C22 C23 H23A 110.1 . .
C24 C23 H23A 110.1 . .
C22 C23 H23B 110.1 . .
C24 C23 H23B 110.1 . .
H23A C23 H23B 108.4 . .
C25 C24 C23 120.6(13) . .
C25 C24 H24A 107.2 . .
C23 C24 H24A 107.2 . .
C25 C24 H24B 107.2 . .
C23 C24 H24B 107.2 . .
H24A C24 H24B 106.8 . .
O26 C25 O25 121.9(13) . .
O26 C25 C24 120.7(11) . .
O25 C25 C24 117.2(12) . .
C25 O25 Zn1 141.2(9) . .
C25 O26 Zn1 129.9(10) . 2_655
C12 C27 C28 119.8(10) . .
C12 C27 H27 120.1 . .
C28 C27 H27 120.1 . .
C36 C28 C27 115.1(9) . .
C36 C28 H28 122.5 . .
C27 C28 H28 122.5 . .
O31 C31 C36 120.6(10) . .
O31 C31 C32 118.1(9) . .
C36 C31 C32 120.4(9) . .
O32 C32 C33 126.4(12) . .
O32 C32 C31 114.9(10) . .
C33 C32 C31 118.6(11) . .
C32 C33 C34 119.5(13) . .
C32 C33 H33 120.2 . .
C34 C33 H33 120.2 . .
C35 C34 C33 121.1(12) . .
C35 C34 N34 121.7(13) . .
C33 C34 N34 117.1(13) . .
C34 C35 C36 121.7(12) . .
C34 C35 H35 119.2 . .
C36 C35 H35 119.2 . .
C31 C36 C35 118.5(10) . .
C31 C36 C28 130.1(10) . .
C35 C36 C28 111.4(10) . .
C31 O31 Zn1 128.2(9) . .
C32 O32 C37 119.7(10) . .
O35 N34 O34 121.9(12) . .
O35 N34 C34 119.9(13) . .
O34 N34 C34 118.1(13) . .
O32 C37 H37A 109.5 . .
O32 C37 H37B 109.5 . .
H37A C37 H37B 109.5 . .
O32 C37 H37C 109.5 . .
H37A C37 H37C 109.5 . .
H37B C37 H37C 109.5 . .

loop_
_geom_bond_atom_site_label_1
_geom_bond_atom_site_label_2
_geom_bond_distance
_geom_bond_site_symmetry_2
Zn1 O26 2.012(9) 2_645
Zn1 O25 2.019(11) .
Zn1 O31 2.037(9) .
Zn1 Cl1 2.296(7) .
N11 C12 1.430(18) .
N11 C19 1.445(15) .
N11 C22 1.500(16) .
C12 C27 1.502(5) .
C12 C13 1.57(2) .
C13 C14 1.505(5) .
C13 C21 1.541(5) .
C13 C20 1.544(5) .
C14 C15 1.3900 .
C14 C19 1.3900 .
C15 C16 1.3900 .
C15 H15 0.9500 .
C16 C17 1.3900 .
C16 H16 0.9500 .
C17 C18 1.3900 .
C17 H17 0.9500 .
C18 C19 1.3900 .
C18 H18 0.9500 .
C20 H20A 0.9800 .
C20 H20B 0.9800 .
C20 H20C 0.9800 .
C21 H21A 0.9800 .
C21 H21B 0.9800 .
C21 H21C 0.9800 .
C22 C23 1.538(5) .
C22 H22A 0.9900 .
C22 H22B 0.9900 .
C23 C24 1.548(5) .
C23 H23A 0.9900 .
C23 H23B 0.9900 .
C24 C25 1.544(5) .
C24 H24A 0.9900 .
C24 H24B 0.9900 .
C25 O26 1.298(15) .
C25 O25 1.328(16) .
O26 Zn1 2.012(9) 2_655
C27 C28 1.543(5) .
C27 H27 0.9500 .
C28 C36 1.497(5) .
C28 H28 0.9500 .
C31 O31 1.327(13) .
C31 C36 1.431(15) .
C31 C32 1.485(18) .
C32 O32 1.376(14) .
C32 C33 1.435(18) .
C33 C34 1.453(19) .
C33 H33 0.9500 .
C34 C35 1.39(2) .
C34 N34 1.476(18) .
C35 C36 1.453(17) .
C35 H35 0.9500 .
O32 C37 1.462(17) .
N34 O35 1.223(17) .
N34 O34 1.324(18) .
C37 H37A 0.9800 .
C37 H37B 0.9800 .
C37 H37C 0.9800 .

loop_
_geom_torsion_atom_site_label_1
_geom_torsion_atom_site_label_2
_geom_torsion_atom_site_label_3
_geom_torsion_atom_site_label_4
_geom_torsion
_geom_torsion_site_symmetry_1
_geom_torsion_site_symmetry_4
C19 N11 C12 C27 173.2(19) . .
C22 N11 C12 C27 -1(3) . .
C19 N11 C12 C13 -3(2) . .
C22 N11 C12 C13 -177.4(16) . .
N11 C12 C13 C14 3(2) . .
C27 C12 C13 C14 -173(2) . .
N11 C12 C13 C21 123.7(15) . .
C27 C12 C13 C21 -52(3) . .
N11 C12 C13 C20 -120.4(16) . .
C27 C12 C13 C20 64(3) . .
C21 C13 C14 C15 60.6(15) . .
C20 C13 C14 C15 -59.8(18) . .
C12 C13 C14 C15 179.2(13) . .
C21 C13 C14 C19 -120.3(12) . .
C20 C13 C14 C19 119.2(12) . .
C12 C13 C14 C19 -1.7(15) . .
C19 C14 C15 C16 0.0 . .
C13 C14 C15 C16 179.0(15) . .
C14 C15 C16 C17 0.0 . .
C15 C16 C17 C18 0.0 . .
C16 C17 C18 C19 0.0 . .
C17 C18 C19 C14 0.0 . .
C17 C18 C19 N11 -178.8(15) . .
C15 C14 C19 C18 0.0 . .
C13 C14 C19 C18 -179.2(12) . .
C15 C14 C19 N11 178.9(13) . .
C13 C14 C19 N11 -0.2(13) . .
C12 N11 C19 C18 -178.8(13) . .
C22 N11 C19 C18 -4(2) . .
C12 N11 C19 C14 2.3(18) . .
C22 N11 C19 C14 177.2(12) . .
C12 N11 C22 C23 84(3) . .
C19 N11 C22 C23 -89.4(19) . .
N11 C22 C23 C24 -173.4(13) . .
C22 C23 C24 C25 77(2) . .
C23 C24 C25 O26 177.8(16) . .
C23 C24 C25 O25 3(3) . .
O26 C25 O25 Zn1 -5(2) . .
C24 C25 O25 Zn1 169.5(15) . .
O26 Zn1 O25 C25 -53.6(17) 2_645 .
O31 Zn1 O25 C25 -171.4(16) . .
Cl1 Zn1 O25 C25 78.3(16) . .
O25 C25 O26 Zn1 177.8(10) . 2_655
C24 C25 O26 Zn1 4(2) . 2_655
N11 C12 C27 C28 -176.8(17) . .
C13 C12 C27 C28 -1(4) . .
C12 C27 C28 C36 -177.3(17) . .
O31 C31 C32 O32 7.4(19) . .
C36 C31 C32 O32 176.6(14) . .
O31 C31 C32 C33 -174.0(13) . .
C36 C31 C32 C33 -5(2) . .
O32 C32 C33 C34 -179.1(14) . .
C31 C32 C33 C34 2(2) . .
C32 C33 C34 C35 0(2) . .
C32 C33 C34 N34 -178.8(15) . .
C33 C34 C35 C36 -1(2) . .
N34 C34 C35 C36 178.3(16) . .
O31 C31 C36 C35 173.2(14) . .
C32 C31 C36 C35 4(2) . .
O31 C31 C36 C28 -4(2) . .
C32 C31 C36 C28 -173.1(15) . .
C34 C35 C36 C31 -1(2) . .
C34 C35 C36 C28 176.3(15) . .
C27 C28 C36 C31 -16(2) . .
C27 C28 C36 C35 167.0(14) . .
C36 C31 O31 Zn1 153.4(11) . .
C32 C31 O31 Zn1 -37.3(17) . .
O26 Zn1 O31 C31 92.6(11) 2_645 .
O25 Zn1 O31 C31 -159.9(11) . .
Cl1 Zn1 O31 C31 -47.5(11) . .
C33 C32 O32 C37 -2(2) . .
C31 C32 O32 C37 176.0(13) . .
C35 C34 N34 O35 -10(3) . .
C33 C34 N34 O35 169.4(17) . .
C35 C34 N34 O34 167.1(17) . .
C33 C34 N34 O34 -14(2) . .
